data_1534112
loop_
_publ_author_name
'Qiao, Baokun'
'Huang, Yin-Jun'
'Nie, Jing'
'Ma, Jun-An'

_publ_section_title
;
 Highly Regio-, Diastereo-, and Enantioselective Mannich Reaction of
 Allylic Ketones and Cyclic Ketimines: Access to Chiral Benzosultam.
;
_journal_issue 18
_journal_name_full 'Organic letters'
_journal_page_first 4608
_journal_page_last 4611
_journal_paper_doi 10.1021/acs.orglett.5b02351
_journal_volume 17
_journal_year 2015
_chemical_absolute_configuration ad
_chemical_formula_sum 'C21 H21 N O5 S'
_chemical_formula_weight 399.45
_chemical_name_systematic
; 
 ? 
;
_space_group_IT_number 4
_symmetry_cell_setting monoclinic
_symmetry_space_group_name_Hall 'P 2yb'
_symmetry_space_group_name_H-M 'P 1 21 1'
_atom_sites_solution_hydrogens geom
_atom_sites_solution_primary direct
_atom_sites_solution_secondary difmap
_audit_creation_method SHELXL-97
_cell_angle_alpha 90.00
_cell_angle_beta 109.817(2)
_cell_angle_gamma 90.00
_cell_formula_units_Z 4
_cell_length_a 11.3632(14)
_cell_length_b 11.8020(15)
_cell_length_c 15.831(2)
_cell_measurement_reflns_used 5401
_cell_measurement_temperature 296(2)
_cell_measurement_theta_max 27.33
_cell_measurement_theta_min 2.20
_cell_volume 1997.3(4)
_computing_cell_refinement 'Bruker SMART'
_computing_data_collection 'Bruker SMART'
_computing_data_reduction 'Bruker SAINT'
_computing_molecular_graphics 'Bruker SHELXTL'
_computing_publication_material 'Bruker SHELXTL'
_computing_structure_refinement 'SHELXL-97 (Sheldrick, 1997)'
_computing_structure_solution 'SHELXS-97 (Sheldrick, 1990)'
_diffrn_ambient_temperature 296(2)
_diffrn_measured_fraction_theta_full 0.998
_diffrn_measured_fraction_theta_max 0.998
_diffrn_measurement_device_type 'CCD area detector'
_diffrn_measurement_method 'phi and omega scans'
_diffrn_radiation_monochromator graphite
_diffrn_radiation_source 'fine-focus sealed tube'
_diffrn_radiation_type MoK\a
_diffrn_radiation_wavelength 0.71073
_diffrn_reflns_av_R_equivalents 0.0164
_diffrn_reflns_av_sigmaI/netI 0.0285
_diffrn_reflns_limit_h_max 12
_diffrn_reflns_limit_h_min -14
_diffrn_reflns_limit_k_max 14
_diffrn_reflns_limit_k_min -13
_diffrn_reflns_limit_l_max 18
_diffrn_reflns_limit_l_min -19
_diffrn_reflns_number 11283
_diffrn_reflns_theta_full 26.00
_diffrn_reflns_theta_max 26.00
_diffrn_reflns_theta_min 1.90
_exptl_absorpt_coefficient_mu 0.194
_exptl_absorpt_correction_T_max 0.9622
_exptl_absorpt_correction_T_min 0.9477
_exptl_absorpt_correction_type multi-scan
_exptl_absorpt_process_details SADABS
_exptl_crystal_colour COLORLESS
_exptl_crystal_density_diffrn 1.328
_exptl_crystal_density_meas ?
_exptl_crystal_density_method 'not measured'
_exptl_crystal_description BLOCK
_exptl_crystal_F_000 840
_exptl_crystal_size_max 0.28
_exptl_crystal_size_mid 0.22
_exptl_crystal_size_min 0.20
_refine_diff_density_max 0.248
_refine_diff_density_min -0.242
_refine_diff_density_rms 0.034
_refine_ls_abs_structure_details 'Flack H D (1983), Acta Cryst. A39, 876-881'
_refine_ls_abs_structure_Flack -0.09(6)
_refine_ls_extinction_coef 0.0035(8)
_refine_ls_extinction_expression Fc^*^=kFc[1+0.001xFc^2^\l^3^/sin(2\q)]^-1/4^
_refine_ls_extinction_method SHELXL
_refine_ls_goodness_of_fit_ref 1.030
_refine_ls_hydrogen_treatment mixed
_refine_ls_matrix_type full
_refine_ls_number_parameters 510
_refine_ls_number_reflns 6862
_refine_ls_number_restraints 1
_refine_ls_restrained_S_all 1.030
_refine_ls_R_factor_all 0.0436
_refine_ls_R_factor_gt 0.0376
_refine_ls_shift/su_max 0.000
_refine_ls_shift/su_mean 0.000
_refine_ls_structure_factor_coef Fsqd
_refine_ls_weighting_details 'calc w=1/[\s^2^(Fo^2^)+(0.0576P)^2^+0.3664P] where P=(Fo^2^+2Fc^2^)/3'
_refine_ls_weighting_scheme calc
_refine_ls_wR_factor_gt 0.0993
_refine_ls_wR_factor_ref 0.1041
_reflns_number_gt 6145
_reflns_number_total 6862
_reflns_threshold_expression >2sigma(I)
_cod_data_source_file ol5b02351_si_002.cif
_cod_data_source_block 150414a
_cod_depositor_comments
;
The following automatic conversions were performed:

'_chemical_absolute_configuration' value ' ad ' changed to 'ad'
according to
/usr/data/users/saulius/crontab/automatic-downloads/current/ACS/lib/dictionaries/cif_core.dic
dictionary named 'cif_core.dic' version 2.4.2 from 2011-04-26.

'_symmetry_cell_setting' value 'Monoclinic' changed to 'monoclinic'
according to
/usr/data/users/saulius/crontab/automatic-downloads/current/ACS/lib/dictionaries/cif_core.dic
dictionary named 'cif_core.dic' version 2.4.2 from 2011-04-26.

'_exptl_absorpt_correction_type' value 'MULTI-SCAN' changed to
'multi-scan' according to
/usr/data/users/saulius/crontab/automatic-downloads/current/ACS/lib/dictionaries/cif_core.dic
dictionary named 'cif_core.dic' version 2.4.2 from 2011-04-26.

'_exptl_crystal_density_meas' value 'NONE' was changed to '?' - the
value is perceived as not measured.

Automatic conversion script
Id: cif_fix_values 3271 2015-04-21 07:52:19Z andrius 
;
_cod_original_sg_symbol_H-M P2(1)
_cod_database_code 1534112

loop_
_symmetry_equiv_pos_as_xyz
'x, y, z'
'-x, y+1/2, -z'

loop_
_atom_site_label
_atom_site_type_symbol
_atom_site_fract_x
_atom_site_fract_y
_atom_site_fract_z
_atom_site_U_iso_or_equiv
_atom_site_adp_type
_atom_site_occupancy
_atom_site_symmetry_multiplicity
_atom_site_calc_flag
_atom_site_refinement_flags
S1 S 1.22810(6) 0.66836(6) 0.88074(5) 0.05121(18) Uani 1 1 d .
S2 S 0.86414(6) 0.58969(6) 0.62820(5) 0.05098(18) Uani 1 1 d .
O1 O 1.2320(2) 0.6977(2) 0.79403(14) 0.0699(6) Uani 1 1 d .
O2 O 1.2865(2) 0.56340(19) 0.91658(17) 0.0759(7) Uani 1 1 d .
O3 O 0.94988(19) 0.82160(17) 1.02765(13) 0.0573(5) Uani 1 1 d .
O4 O 1.0171(2) 0.64147(18) 1.03711(15) 0.0672(6) Uani 1 1 d .
O5 O 0.82156(18) 0.70446(18) 0.80792(17) 0.0697(6) Uani 1 1 d .
O6 O 0.8889(2) 0.6994(2) 0.59972(17) 0.0759(7) Uani 1 1 d .
O7 O 0.95233(19) 0.5493(2) 0.71085(14) 0.0665(6) Uani 1 1 d .
O8 O 0.44473(17) 0.44658(19) 0.47811(13) 0.0610(5) Uani 1 1 d .
O9 O 0.5059(2) 0.6272(2) 0.48259(19) 0.0837(8) Uani 1 1 d .
O10 O 0.5454(2) 0.54716(19) 0.71191(16) 0.0702(6) Uani 1 1 d .
N1 N 1.08645(18) 0.67449(18) 0.88544(15) 0.0470(5) Uani 1 1 d .
H1 H 1.0321 0.6224 0.8625 0.056 Uiso 1 1 calc R
N2 N 0.7207(2) 0.5805(2) 0.62710(16) 0.0526(6) Uani 1 1 d .
H2 H 0.6904 0.6292 0.6546 0.063 Uiso 1 1 calc R
C1 C 1.2807(2) 0.7808(2) 0.95711(18) 0.0465(6) Uani 1 1 d .
C2 C 1.4017(3) 0.8193(3) 0.9912(2) 0.0624(8) Uani 1 1 d .
H2A H 1.4657 0.7842 0.9768 0.075 Uiso 1 1 calc R
C3 C 1.4250(3) 0.9125(3) 1.0478(2) 0.0693(9) Uani 1 1 d .
H3 H 1.5061 0.9403 1.0729 0.083 Uiso 1 1 calc R
C4 C 1.3274(3) 0.9644(3) 1.0671(2) 0.0619(8) Uani 1 1 d .
H4 H 1.3441 1.0271 1.1049 0.074 Uiso 1 1 calc R
C5 C 1.2059(3) 0.9251(2) 1.03161(17) 0.0497(6) Uani 1 1 d .
H5 H 1.1412 0.9609 1.0447 0.060 Uiso 1 1 calc R
C6 C 1.1828(2) 0.8305(2) 0.97572(16) 0.0391(5) Uani 1 1 d .
C7 C 1.0572(2) 0.7722(2) 0.93019(16) 0.0385(5) Uani 1 1 d .
C8 C 1.0050(2) 0.7336(2) 1.00358(18) 0.0445(6) Uani 1 1 d .
C9 C 0.8961(3) 0.8077(3) 1.0986(2) 0.0694(9) Uani 1 1 d .
H9A H 0.9029 0.8785 1.1311 0.083 Uiso 1 1 calc R
H9B H 0.9426 0.7504 1.1406 0.083 Uiso 1 1 calc R
C10 C 0.7639(4) 0.7741(4) 1.0612(3) 0.0850(12) Uani 1 1 d .
H10A H 0.7188 0.8283 1.0167 0.128 Uiso 1 1 calc R
H10B H 0.7287 0.7716 1.1084 0.128 Uiso 1 1 calc R
H10C H 0.7577 0.7006 1.0341 0.128 Uiso 1 1 calc R
C11 C 0.9628(2) 0.8556(2) 0.86475(16) 0.0395(5) Uani 1 1 d .
H11 H 0.9597 0.9252 0.8976 0.047 Uiso 1 1 calc R
C12 C 1.0027(2) 0.8856(2) 0.78627(17) 0.0468(6) Uani 1 1 d .
H12 H 0.9913 0.8317 0.7413 0.056 Uiso 1 1 calc R
C13 C 1.0515(4) 0.9807(3) 0.7774(2) 0.0750(9) Uani 1 1 d .
H13A H 1.0641 1.0363 0.8212 0.090 Uiso 1 1 calc R
H13B H 1.0742 0.9942 0.7271 0.090 Uiso 1 1 calc R
C14 C 0.8320(2) 0.8036(2) 0.83087(16) 0.0421(6) Uani 1 1 d .
C15 C 0.7201(2) 0.8714(2) 0.82489(16) 0.0416(6) Uani 1 1 d .
C16 C 0.7265(3) 0.9843(3) 0.8510(2) 0.0564(7) Uani 1 1 d .
H16 H 0.8033 1.0212 0.8706 0.068 Uiso 1 1 calc R
C17 C 0.6196(3) 1.0418(3) 0.8481(2) 0.0701(9) Uani 1 1 d .
H17 H 0.6256 1.1175 0.8654 0.084 Uiso 1 1 calc R
C18 C 0.5047(3) 0.9902(3) 0.8205(2) 0.0651(9) Uani 1 1 d .
C19 C 0.4981(3) 0.8779(3) 0.7935(2) 0.0678(9) Uani 1 1 d .
H19 H 0.4210 0.8414 0.7736 0.081 Uiso 1 1 calc R
C20 C 0.6036(2) 0.8197(3) 0.79551(19) 0.0538(7) Uani 1 1 d .
H20 H 0.5969 0.7445 0.7769 0.065 Uiso 1 1 calc R
C21 C 0.3888(4) 1.0537(4) 0.8208(3) 0.1084(16) Uani 1 1 d .
H21A H 0.3679 1.0315 0.8723 0.163 Uiso 1 1 calc R
H21B H 0.3204 1.0362 0.7671 0.163 Uiso 1 1 calc R
H21C H 0.4049 1.1337 0.8232 0.163 Uiso 1 1 calc R
C22 C 0.8402(2) 0.4879(2) 0.54392(18) 0.0482(6) Uani 1 1 d .
C23 C 0.9244(3) 0.4573(3) 0.5023(2) 0.0614(8) Uani 1 1 d .
H23 H 1.0010 0.4940 0.5156 0.074 Uiso 1 1 calc R
C24 C 0.8910(3) 0.3707(3) 0.4405(2) 0.0664(9) Uani 1 1 d .
H24 H 0.9458 0.3481 0.4115 0.080 Uiso 1 1 calc R
C25 C 0.7774(3) 0.3172(3) 0.4214(2) 0.0664(9) Uani 1 1 d .
H25 H 0.7565 0.2590 0.3794 0.080 Uiso 1 1 calc R
C26 C 0.6926(3) 0.3485(3) 0.46365(18) 0.0538(7) Uani 1 1 d .
H26 H 0.6160 0.3118 0.4503 0.065 Uiso 1 1 calc R
C27 C 0.7255(2) 0.4354(2) 0.52580(16) 0.0431(6) Uani 1 1 d .
C28 C 0.6464(2) 0.4867(2) 0.57789(16) 0.0407(5) Uani 1 1 d .
C29 C 0.5236(3) 0.5318(3) 0.5070(2) 0.0519(7) Uani 1 1 d .
C30 C 0.3232(3) 0.4685(4) 0.4104(2) 0.0843(11) Uani 1 1 d .
H30A H 0.3332 0.5237 0.3679 0.101 Uiso 1 1 calc R
H30B H 0.2921 0.3990 0.3778 0.101 Uiso 1 1 calc R
C31 C 0.2319(3) 0.5103(5) 0.4479(3) 0.1023(15) Uani 1 1 d .
H31A H 0.2208 0.4557 0.4896 0.153 Uiso 1 1 calc R
H31B H 0.1537 0.5223 0.4005 0.153 Uiso 1 1 calc R
H31C H 0.2607 0.5805 0.4786 0.153 Uiso 1 1 calc R
C32 C 0.6130(2) 0.3986(2) 0.63877(16) 0.0393(5) Uani 1 1 d .
H32 H 0.5721 0.3336 0.6021 0.047 Uiso 1 1 calc R
C33 C 0.7257(3) 0.3572(3) 0.71537(19) 0.0557(7) Uani 1 1 d .
H33 H 0.7792 0.4115 0.7509 0.067 Uiso 1 1 calc R
C34 C 0.7523(4) 0.2549(4) 0.7345(3) 0.1015(14) Uani 1 1 d .
H34A H 0.7011 0.1982 0.7004 0.122 Uiso 1 1 calc R
H34B H 0.8233 0.2359 0.7826 0.122 Uiso 1 1 calc R
C35 C 0.5211(2) 0.4539(2) 0.67852(17) 0.0442(6) Uani 1 1 d .
C36 C 0.4052(2) 0.3941(2) 0.67611(16) 0.0423(6) Uani 1 1 d .
C37 C 0.3692(3) 0.2900(3) 0.6356(2) 0.0560(7) Uani 1 1 d .
H37 H 0.4221 0.2513 0.6118 0.067 Uiso 1 1 calc R
C38 C 0.2560(3) 0.2429(3) 0.6302(2) 0.0608(8) Uani 1 1 d .
H38 H 0.2337 0.1728 0.6026 0.073 Uiso 1 1 calc R
C39 C 0.1748(3) 0.2976(3) 0.66469(18) 0.0519(7) Uani 1 1 d .
C40 C 0.2113(3) 0.4015(3) 0.7062(2) 0.0571(7) Uani 1 1 d .
H40 H 0.1585 0.4395 0.7304 0.069 Uiso 1 1 calc R
C41 C 0.3242(2) 0.4493(2) 0.71231(18) 0.0496(6) Uani 1 1 d .
H41 H 0.3469 0.5190 0.7407 0.060 Uiso 1 1 calc R
C42 C 0.0510(3) 0.2454(3) 0.6575(2) 0.0717(9) Uani 1 1 d .
H42A H 0.0159 0.2091 0.6001 0.108 Uiso 1 1 calc R
H42B H -0.0049 0.3035 0.6634 0.108 Uiso 1 1 calc R
H42C H 0.0631 0.1904 0.7043 0.108 Uiso 1 1 calc R

loop_
_atom_site_aniso_label
_atom_site_aniso_U_11
_atom_site_aniso_U_22
_atom_site_aniso_U_33
_atom_site_aniso_U_23
_atom_site_aniso_U_13
_atom_site_aniso_U_12
S1 0.0421(3) 0.0536(4) 0.0613(4) -0.0065(3) 0.0219(3) 0.0061(3)
S2 0.0443(3) 0.0542(4) 0.0598(4) -0.0082(3) 0.0247(3) -0.0088(3)
O1 0.0718(14) 0.0878(17) 0.0617(12) -0.0146(12) 0.0376(11) -0.0054(12)
O2 0.0622(13) 0.0595(14) 0.1054(18) 0.0003(13) 0.0273(12) 0.0235(11)
O3 0.0666(12) 0.0544(12) 0.0656(12) 0.0061(10) 0.0415(10) 0.0090(9)
O4 0.0721(14) 0.0531(12) 0.0862(15) 0.0236(12) 0.0397(12) 0.0072(10)
O5 0.0472(11) 0.0513(12) 0.1079(17) -0.0300(12) 0.0230(11) -0.0055(9)
O6 0.0830(15) 0.0604(14) 0.0961(16) -0.0076(13) 0.0456(13) -0.0267(12)
O7 0.0531(11) 0.0832(16) 0.0602(12) -0.0159(11) 0.0154(9) 0.0019(10)
O8 0.0469(10) 0.0720(14) 0.0546(11) 0.0012(10) 0.0050(9) 0.0008(10)
O9 0.0723(15) 0.0688(15) 0.112(2) 0.0397(15) 0.0333(14) 0.0155(11)
O10 0.0760(14) 0.0627(14) 0.0915(16) -0.0369(12) 0.0539(12) -0.0241(11)
N1 0.0402(10) 0.0384(12) 0.0633(13) -0.0087(11) 0.0185(10) 0.0009(9)
N2 0.0500(12) 0.0455(13) 0.0705(15) -0.0204(12) 0.0308(11) -0.0111(10)
C1 0.0405(13) 0.0504(16) 0.0484(14) 0.0004(12) 0.0146(11) -0.0024(11)
C2 0.0362(14) 0.080(2) 0.0681(18) 0.0044(18) 0.0144(13) -0.0025(14)
C3 0.0471(16) 0.094(3) 0.0587(18) -0.0018(18) 0.0077(14) -0.0253(16)
C4 0.0704(19) 0.0580(19) 0.0486(15) -0.0049(14) 0.0088(14) -0.0183(15)
C5 0.0521(15) 0.0522(16) 0.0433(14) -0.0030(12) 0.0143(12) -0.0065(12)
C6 0.0379(12) 0.0392(13) 0.0375(12) 0.0048(10) 0.0094(10) -0.0028(10)
C7 0.0373(12) 0.0359(13) 0.0440(13) -0.0024(10) 0.0161(10) 0.0001(9)
C8 0.0365(12) 0.0453(15) 0.0516(14) 0.0058(12) 0.0148(10) -0.0008(10)
C9 0.075(2) 0.085(2) 0.0633(18) -0.0022(18) 0.0439(17) 0.0005(18)
C10 0.078(2) 0.112(3) 0.083(2) -0.005(2) 0.051(2) -0.014(2)
C11 0.0371(12) 0.0331(13) 0.0473(13) -0.0018(10) 0.0133(10) 0.0003(9)
C12 0.0468(14) 0.0488(15) 0.0434(13) 0.0025(12) 0.0135(11) -0.0002(11)
C13 0.103(3) 0.063(2) 0.067(2) 0.0094(17) 0.0398(19) -0.0122(19)
C14 0.0405(13) 0.0419(15) 0.0425(13) -0.0056(11) 0.0120(10) -0.0019(10)
C15 0.0393(13) 0.0501(15) 0.0339(12) -0.0018(11) 0.0106(10) 0.0022(10)
C16 0.0447(15) 0.0485(17) 0.0717(19) -0.0065(15) 0.0143(13) 0.0032(12)
C17 0.066(2) 0.0555(19) 0.090(2) -0.0035(18) 0.0273(17) 0.0164(15)
C18 0.0489(16) 0.080(2) 0.0673(19) 0.0123(18) 0.0212(14) 0.0214(16)
C19 0.0375(15) 0.091(3) 0.071(2) 0.0031(19) 0.0140(14) -0.0020(15)
C20 0.0441(14) 0.0577(17) 0.0567(16) -0.0049(14) 0.0132(12) -0.0014(12)
C21 0.073(2) 0.122(4) 0.140(4) 0.029(3) 0.048(3) 0.051(3)
C22 0.0474(14) 0.0545(16) 0.0473(14) 0.0059(13) 0.0222(12) 0.0061(12)
C23 0.0539(16) 0.078(2) 0.0606(18) 0.0102(17) 0.0300(14) 0.0123(15)
C24 0.072(2) 0.086(2) 0.0533(17) 0.0075(17) 0.0363(16) 0.0256(18)
C25 0.085(2) 0.072(2) 0.0462(15) -0.0078(16) 0.0273(15) 0.0193(18)
C26 0.0597(17) 0.0566(18) 0.0450(14) -0.0050(13) 0.0175(13) 0.0037(13)
C27 0.0465(14) 0.0476(14) 0.0381(12) -0.0001(11) 0.0182(11) 0.0045(11)
C28 0.0398(12) 0.0409(13) 0.0435(13) -0.0052(11) 0.0169(10) -0.0002(10)
C29 0.0517(16) 0.0555(18) 0.0564(16) 0.0146(14) 0.0285(13) 0.0104(13)
C30 0.0601(19) 0.123(3) 0.0533(19) 0.009(2) -0.0021(15) 0.011(2)
C31 0.053(2) 0.156(4) 0.087(3) 0.007(3) 0.0089(18) 0.020(2)
C32 0.0405(12) 0.0398(13) 0.0399(12) -0.0040(11) 0.0166(10) -0.0013(10)
C33 0.0481(15) 0.069(2) 0.0483(15) 0.0071(14) 0.0136(12) -0.0021(13)
C34 0.084(3) 0.076(3) 0.113(3) 0.028(3) -0.007(2) 0.005(2)
C35 0.0510(14) 0.0420(15) 0.0437(13) -0.0091(12) 0.0216(11) -0.0042(11)
C36 0.0455(14) 0.0479(15) 0.0353(12) -0.0047(11) 0.0161(10) -0.0024(11)
C37 0.0605(17) 0.0533(17) 0.0641(18) -0.0150(15) 0.0342(14) -0.0061(13)
C38 0.0672(19) 0.0543(17) 0.0649(18) -0.0114(15) 0.0278(15) -0.0177(14)
C39 0.0490(15) 0.0620(19) 0.0450(14) 0.0121(14) 0.0163(12) -0.0003(13)
C40 0.0575(17) 0.064(2) 0.0613(17) 0.0011(15) 0.0349(14) 0.0046(14)
C41 0.0555(15) 0.0490(16) 0.0509(15) -0.0052(13) 0.0268(12) -0.0005(12)
C42 0.0619(19) 0.079(2) 0.077(2) 0.0183(19) 0.0268(16) -0.0121(16)

loop_
_atom_type_symbol
_atom_type_description
_atom_type_scat_dispersion_real
_atom_type_scat_dispersion_imag
_atom_type_scat_source
C C 0.0033 0.0016 'International Tables Vol C Tables 4.2.6.8 and 6.1.1.4'
H H 0.0000 0.0000 'International Tables Vol C Tables 4.2.6.8 and 6.1.1.4'
N N 0.0061 0.0033 'International Tables Vol C Tables 4.2.6.8 and 6.1.1.4'
O O 0.0106 0.0060 'International Tables Vol C Tables 4.2.6.8 and 6.1.1.4'
S S 0.1246 0.1234 'International Tables Vol C Tables 4.2.6.8 and 6.1.1.4'

loop_
_geom_angle_atom_site_label_1
_geom_angle_atom_site_label_2
_geom_angle_atom_site_label_3
_geom_angle
O2 S1 O1 115.42(15)
O2 S1 N1 110.60(13)
O1 S1 N1 112.56(12)
O2 S1 C1 112.18(14)
O1 S1 C1 111.28(14)
N1 S1 C1 92.63(11)
O6 S2 O7 115.94(15)
O6 S2 N2 111.13(14)
O7 S2 N2 112.04(13)
O6 S2 C22 112.23(14)
O7 S2 C22 110.37(13)
N2 S2 C22 92.86(12)
C8 O3 C9 119.5(2)
C29 O8 C30 118.8(3)
C7 N1 S1 116.67(16)
C7 N1 H1 121.7
S1 N1 H1 121.7
C28 N2 S2 117.13(17)
C28 N2 H2 121.4
S2 N2 H2 121.4
C2 C1 C6 123.4(3)
C2 C1 S1 125.6(2)
C6 C1 S1 110.96(19)
C1 C2 C3 117.6(3)
C1 C2 H2A 121.2
C3 C2 H2A 121.2
C2 C3 C4 120.0(3)
C2 C3 H3 120.0
C4 C3 H3 120.0
C5 C4 C3 121.6(3)
C5 C4 H4 119.2
C3 C4 H4 119.2
C4 C5 C6 118.3(3)
C4 C5 H5 120.8
C6 C5 H5 120.8
C1 C6 C5 119.0(2)
C1 C6 C7 113.6(2)
C5 C6 C7 127.3(2)
N1 C7 C6 104.91(19)
N1 C7 C8 110.1(2)
C6 C7 C8 108.3(2)
N1 C7 C11 113.37(19)
C6 C7 C11 110.53(19)
C8 C7 C11 109.44(19)
O4 C8 O3 125.1(2)
O4 C8 C7 125.9(2)
O3 C8 C7 108.9(2)
O3 C9 C10 111.0(3)
O3 C9 H9A 109.4
C10 C9 H9A 109.4
O3 C9 H9B 109.4
C10 C9 H9B 109.4
H9A C9 H9B 108.0
C9 C10 H10A 109.5
C9 C10 H10B 109.5
H10A C10 H10B 109.5
C9 C10 H10C 109.5
H10A C10 H10C 109.5
H10B C10 H10C 109.5
C12 C11 C14 109.6(2)
C12 C11 C7 111.42(19)
C14 C11 C7 110.35(19)
C12 C11 H11 108.5
C14 C11 H11 108.5
C7 C11 H11 108.5
C13 C12 C11 124.1(3)
C13 C12 H12 117.9
C11 C12 H12 117.9
C12 C13 H13A 120.0
C12 C13 H13B 120.0
H13A C13 H13B 120.0
O5 C14 C15 120.4(2)
O5 C14 C11 118.4(2)
C15 C14 C11 121.2(2)
C20 C15 C16 118.0(2)
C20 C15 C14 119.0(3)
C16 C15 C14 122.9(2)
C17 C16 C15 120.4(3)
C17 C16 H16 119.8
C15 C16 H16 119.8
C18 C17 C16 121.7(3)
C18 C17 H17 119.2
C16 C17 H17 119.2
C17 C18 C19 118.0(3)
C17 C18 C21 120.9(4)
C19 C18 C21 121.2(3)
C20 C19 C18 121.0(3)
C20 C19 H19 119.5
C18 C19 H19 119.5
C19 C20 C15 120.9(3)
C19 C20 H20 119.5
C15 C20 H20 119.5
C18 C21 H21A 109.5
C18 C21 H21B 109.5
H21A C21 H21B 109.5
C18 C21 H21C 109.5
H21A C21 H21C 109.5
H21B C21 H21C 109.5
C23 C22 C27 122.8(3)
C23 C22 S2 126.2(2)
C27 C22 S2 111.00(19)
C24 C23 C22 117.6(3)
C24 C23 H23 121.2
C22 C23 H23 121.2
C25 C24 C23 120.6(3)
C25 C24 H24 119.7
C23 C24 H24 119.7
C24 C25 C26 121.5(3)
C24 C25 H25 119.3
C26 C25 H25 119.3
C27 C26 C25 118.3(3)
C27 C26 H26 120.9
C25 C26 H26 120.9
C22 C27 C26 119.2(2)
C22 C27 C28 113.2(2)
C26 C27 C28 127.5(2)
N2 C28 C27 104.40(19)
N2 C28 C32 113.5(2)
C27 C28 C32 112.4(2)
N2 C28 C29 110.1(2)
C27 C28 C29 107.0(2)
C32 C28 C29 109.2(2)
O9 C29 O8 126.2(3)
O9 C29 C28 124.8(3)
O8 C29 C28 109.0(2)
C31 C30 O8 113.1(3)
C31 C30 H30A 109.0
O8 C30 H30A 109.0
C31 C30 H30B 109.0
O8 C30 H30B 109.0
H30A C30 H30B 107.8
C30 C31 H31A 109.5
C30 C31 H31B 109.5
H31A C31 H31B 109.5
C30 C31 H31C 109.5
H31A C31 H31C 109.5
H31B C31 H31C 109.5
C33 C32 C35 108.5(2)
C33 C32 C28 113.3(2)
C35 C32 C28 108.3(2)
C33 C32 H32 108.9
C35 C32 H32 108.9
C28 C32 H32 108.9
C34 C33 C32 124.9(3)
C34 C33 H33 117.5
C32 C33 H33 117.5
C33 C34 H34A 120.0
C33 C34 H34B 120.0
H34A C34 H34B 120.0
O10 C35 C36 120.8(2)
O10 C35 C32 118.6(2)
C36 C35 C32 120.6(2)
C37 C36 C41 118.2(2)
C37 C36 C35 123.7(2)
C41 C36 C35 118.0(2)
C38 C37 C36 120.7(3)
C38 C37 H37 119.6
C36 C37 H37 119.6
C37 C38 C39 121.5(3)
C37 C38 H38 119.3
C39 C38 H38 119.3
C38 C39 C40 117.9(3)
C38 C39 C42 120.8(3)
C40 C39 C42 121.3(3)
C41 C40 C39 121.3(3)
C41 C40 H40 119.4
C39 C40 H40 119.4
C40 C41 C36 120.5(3)
C40 C41 H41 119.8
C36 C41 H41 119.8
C39 C42 H42A 109.5
C39 C42 H42B 109.5
H42A C42 H42B 109.5
C39 C42 H42C 109.5
H42A C42 H42C 109.5
H42B C42 H42C 109.5

loop_
_geom_bond_atom_site_label_1
_geom_bond_atom_site_label_2
_geom_bond_distance
S1 O2 1.429(2)
S1 O1 1.431(2)
S1 N1 1.638(2)
S1 C1 1.758(3)
S2 O6 1.430(2)
S2 O7 1.433(2)
S2 N2 1.627(2)
S2 C22 1.747(3)
O3 C8 1.333(3)
O3 C9 1.459(3)
O4 C8 1.198(3)
O5 C14 1.219(3)
O8 C29 1.321(4)
O8 C30 1.456(4)
O9 C29 1.185(3)
O10 C35 1.212(3)
N1 C7 1.450(3)
N1 H1 0.8600
N2 C28 1.449(3)
N2 H2 0.8600
C1 C2 1.372(4)
C1 C6 1.376(4)
C2 C3 1.386(5)
C2 H2A 0.9300
C3 C4 1.389(5)
C3 H3 0.9300
C4 C5 1.382(4)
C4 H4 0.9300
C5 C6 1.392(4)
C5 H5 0.9300
C6 C7 1.527(3)
C7 C8 1.541(4)
C7 C11 1.562(3)
C9 C10 1.470(5)
C9 H9A 0.9700
C9 H9B 0.9700
C10 H10A 0.9600
C10 H10B 0.9600
C10 H10C 0.9600
C11 C12 1.502(4)
C11 C14 1.527(3)
C11 H11 0.9800
C12 C13 1.281(4)
C12 H12 0.9300
C13 H13A 0.9300
C13 H13B 0.9300
C14 C15 1.478(4)
C15 C20 1.388(4)
C15 C16 1.389(4)
C16 C17 1.378(4)
C16 H16 0.9300
C17 C18 1.371(5)
C17 H17 0.9300
C18 C19 1.387(5)
C18 C21 1.517(4)
C19 C20 1.372(4)
C19 H19 0.9300
C20 H20 0.9300
C21 H21A 0.9600
C21 H21B 0.9600
C21 H21C 0.9600
C22 C23 1.381(4)
C22 C27 1.382(4)
C23 C24 1.376(5)
C23 H23 0.9300
C24 C25 1.375(5)
C24 H24 0.9300
C25 C26 1.395(4)
C25 H25 0.9300
C26 C27 1.382(4)
C26 H26 0.9300
C27 C28 1.536(3)
C28 C32 1.549(3)
C28 C29 1.558(4)
C30 C31 1.445(6)
C30 H30A 0.9700
C30 H30B 0.9700
C31 H31A 0.9600
C31 H31B 0.9600
C31 H31C 0.9600
C32 C33 1.516(4)
C32 C35 1.536(3)
C32 H32 0.9800
C33 C34 1.256(5)
C33 H33 0.9300
C34 H34A 0.9300
C34 H34B 0.9300
C35 C36 1.483(4)
C36 C37 1.382(4)
C36 C41 1.399(4)
C37 C38 1.377(4)
C37 H37 0.9300
C38 C39 1.381(4)
C38 H38 0.9300
C39 C40 1.387(4)
C39 C42 1.503(4)
C40 C41 1.374(4)
C40 H40 0.9300
C41 H41 0.9300
C42 H42A 0.9600
C42 H42B 0.9600
C42 H42C 0.9600

loop_
_geom_torsion_atom_site_label_1
_geom_torsion_atom_site_label_2
_geom_torsion_atom_site_label_3
_geom_torsion_atom_site_label_4
_geom_torsion
O2 S1 N1 C7 125.9(2)
O1 S1 N1 C7 -103.4(2)
C1 S1 N1 C7 11.0(2)
O6 S2 N2 C28 126.9(2)
O7 S2 N2 C28 -101.6(2)
C22 S2 N2 C28 11.8(2)
O2 S1 C1 C2 61.6(3)
O1 S1 C1 C2 -69.4(3)
N1 S1 C1 C2 175.2(3)
O2 S1 C1 C6 -121.4(2)
O1 S1 C1 C6 107.6(2)
N1 S1 C1 C6 -7.9(2)
C6 C1 C2 C3 0.6(4)
S1 C1 C2 C3 177.2(2)
C1 C2 C3 C4 -0.9(5)
C2 C3 C4 C5 0.4(5)
C3 C4 C5 C6 0.5(4)
C2 C1 C6 C5 0.3(4)
S1 C1 C6 C5 -176.79(19)
C2 C1 C6 C7 -179.8(3)
S1 C1 C6 C7 3.1(3)
C4 C5 C6 C1 -0.8(4)
C4 C5 C6 C7 179.3(3)
S1 N1 C7 C6 -10.4(2)
S1 N1 C7 C8 -126.73(19)
S1 N1 C7 C11 110.3(2)
C1 C6 C7 N1 4.0(3)
C5 C6 C7 N1 -176.1(2)
C1 C6 C7 C8 121.6(2)
C5 C6 C7 C8 -58.5(3)
C1 C6 C7 C11 -118.5(2)
C5 C6 C7 C11 61.4(3)
C9 O3 C8 O4 -1.5(4)
C9 O3 C8 C7 -178.1(2)
N1 C7 C8 O4 19.1(4)
C6 C7 C8 O4 -95.1(3)
C11 C7 C8 O4 144.4(3)
N1 C7 C8 O3 -164.3(2)
C6 C7 C8 O3 81.5(3)
C11 C7 C8 O3 -39.1(3)
C8 O3 C9 C10 -91.0(4)
N1 C7 C11 C12 -50.4(3)
C6 C7 C11 C12 67.1(3)
C8 C7 C11 C12 -173.7(2)
N1 C7 C11 C14 71.6(3)
C6 C7 C11 C14 -171.0(2)
C8 C7 C11 C14 -51.8(3)
C14 C11 C12 C13 132.9(3)
C7 C11 C12 C13 -104.7(3)
C12 C11 C14 O5 79.4(3)
C7 C11 C14 O5 -43.7(3)
C12 C11 C14 C15 -100.0(3)
C7 C11 C14 C15 137.0(2)
O5 C14 C15 C20 2.0(4)
C11 C14 C15 C20 -178.6(2)
O5 C14 C15 C16 179.2(3)
C11 C14 C15 C16 -1.4(4)
C20 C15 C16 C17 0.5(4)
C14 C15 C16 C17 -176.8(3)
C15 C16 C17 C18 0.6(5)
C16 C17 C18 C19 -1.2(5)
C16 C17 C18 C21 177.9(4)
C17 C18 C19 C20 0.9(5)
C21 C18 C19 C20 -178.2(3)
C18 C19 C20 C15 0.1(5)
C16 C15 C20 C19 -0.8(4)
C14 C15 C20 C19 176.5(3)
O6 S2 C22 C23 59.5(3)
O7 S2 C22 C23 -71.5(3)
N2 S2 C22 C23 173.7(3)
O6 S2 C22 C27 -123.5(2)
O7 S2 C22 C27 105.5(2)
N2 S2 C22 C27 -9.3(2)
C27 C22 C23 C24 -0.1(4)
S2 C22 C23 C24 176.6(2)
C22 C23 C24 C25 0.1(5)
C23 C24 C25 C26 -0.1(5)
C24 C25 C26 C27 0.1(5)
C23 C22 C27 C26 0.1(4)
S2 C22 C27 C26 -177.1(2)
C23 C22 C27 C28 -178.0(3)
S2 C22 C27 C28 4.9(3)
C25 C26 C27 C22 -0.1(4)
C25 C26 C27 C28 177.7(3)
S2 N2 C28 C27 -10.3(3)
S2 N2 C28 C32 112.4(2)
S2 N2 C28 C29 -124.8(2)
C22 C27 C28 N2 2.8(3)
C26 C27 C28 N2 -175.1(3)
C22 C27 C28 C32 -120.7(2)
C26 C27 C28 C32 61.4(3)
C22 C27 C28 C29 119.5(2)
C26 C27 C28 C29 -58.4(3)
C30 O8 C29 O9 -0.5(5)
C30 O8 C29 C28 -179.5(3)
N2 C28 C29 O9 15.7(4)
C27 C28 C29 O9 -97.2(3)
C32 C28 C29 O9 140.9(3)
N2 C28 C29 O8 -165.4(2)
C27 C28 C29 O8 81.8(3)
C32 C28 C29 O8 -40.1(3)
C29 O8 C30 C31 -83.3(5)
N2 C28 C32 C33 -51.7(3)
C27 C28 C32 C33 66.5(3)
C29 C28 C32 C33 -174.9(2)
N2 C28 C32 C35 68.7(2)
C27 C28 C32 C35 -173.1(2)
C29 C28 C32 C35 -54.5(3)
C35 C32 C33 C34 110.3(4)
C28 C32 C33 C34 -129.4(4)
C33 C32 C35 O10 75.2(3)
C28 C32 C35 O10 -48.2(3)
C33 C32 C35 C36 -104.8(3)
C28 C32 C35 C36 131.9(2)
O10 C35 C36 C37 177.1(3)
C32 C35 C36 C37 -3.0(4)
O10 C35 C36 C41 0.9(4)
C32 C35 C36 C41 -179.2(2)
C41 C36 C37 C38 0.9(4)
C35 C36 C37 C38 -175.3(3)
C36 C37 C38 C39 0.0(5)
C37 C38 C39 C40 -0.7(5)
C37 C38 C39 C42 179.5(3)
C38 C39 C40 C41 0.5(4)
C42 C39 C40 C41 -179.6(3)
C39 C40 C41 C36 0.3(4)
C37 C36 C41 C40 -1.0(4)
C35 C36 C41 C40 175.4(3)
